data_4345882
loop_
_publ_author_name
'Savva, Maria'
'Skordi, Katerina'
'Fournet, Adeline D.'
'Thuijs, Annaliese E.'
'Christou, George'
'Perlepes, Spyros P.'
'Papatriantafyllopoulou, Constantina'
'Tasiopoulos, Anastasios J.'

_publ_section_title
;
 Heterometallic Mn(III)4Ln2 (Ln = Dy, Gd, Tb) Cross-Shaped Clusters and
 Their Homometallic Mn(III)4Mn(II)2 Analogues.
;
_journal_issue 10
_journal_name_full 'Inorganic chemistry'
_journal_page_first 5657
_journal_page_last 5668
_journal_paper_doi 10.1021/acs.inorgchem.7b00191
_journal_volume 56
_journal_year 2017
_chemical_formula_moiety 'C64 H52 Mn6 N16 O22'
_chemical_formula_sum 'C64 H52 Mn6 N16 O22'
_chemical_formula_weight 1726.86
_chemical_name_systematic
; 
 ? 
;
_space_group_IT_number 12
_symmetry_cell_setting monoclinic
_symmetry_space_group_name_Hall '-I 2y'
_symmetry_space_group_name_H-M 'I 1 2/m 1'
_atom_sites_solution_hydrogens geom
_atom_sites_solution_primary direct
_atom_sites_solution_secondary difmap
_audit_creation_method SHELXL-97
_cell_angle_alpha 90.00
_cell_angle_beta 101.072(6)
_cell_angle_gamma 90.00
_cell_formula_units_Z 4
_cell_length_a 12.3330(8)
_cell_length_b 30.364(2)
_cell_length_c 26.7615(17)
_cell_measurement_reflns_used 3048
_cell_measurement_temperature 100(2)
_cell_measurement_theta_max 28.9562
_cell_measurement_theta_min 2.9236
_cell_volume 9835.1(11)
_computing_cell_refinement 'CrysAlis RED'
_computing_data_collection 'CrysAlis CCD'
_computing_data_reduction 'CrysAlis RED'
_computing_molecular_graphics
;
 DIAMOND (Brandenburg, 2006)
 MERCURY (Bruno et al. 2002)
;
_computing_publication_material 'WINGX (Farrugia, 1999)'
_computing_structure_refinement 'SHELXL-97 (Sheldrick, 1997)'
_computing_structure_solution 'SHELXL-97 (Sheldrick, 1997)'
_diffrn_ambient_temperature 100(2)
_diffrn_detector_area_resol_mean 10.4223
_diffrn_measured_fraction_theta_full 0.984
_diffrn_measured_fraction_theta_max 0.984
_diffrn_measurement_device_type 'SuperNova, Dual, Cu at zero, Atlas'
_diffrn_measurement_method '\w scans'
_diffrn_radiation_monochromator mirror
_diffrn_radiation_source 'SuperNova (Mo) X-ray Source'
_diffrn_radiation_type MoK\a
_diffrn_radiation_wavelength 0.71073
_diffrn_reflns_av_R_equivalents 0.1116
_diffrn_reflns_av_sigmaI/netI 0.1538
_diffrn_reflns_limit_h_max 14
_diffrn_reflns_limit_h_min -14
_diffrn_reflns_limit_k_max 36
_diffrn_reflns_limit_k_min -33
_diffrn_reflns_limit_l_max 29
_diffrn_reflns_limit_l_min -31
_diffrn_reflns_number 17190
_diffrn_reflns_theta_full 25.00
_diffrn_reflns_theta_max 25.00
_diffrn_reflns_theta_min 2.92
_exptl_absorpt_coefficient_mu 0.810
_exptl_absorpt_correction_T_max 1.00000
_exptl_absorpt_correction_T_min 0.45301
_exptl_absorpt_correction_type multi-scan
_exptl_absorpt_process_details 'Empirical absorption correction (CrysAlis RED, Oxford Diffraction)'
_exptl_crystal_colour red
_exptl_crystal_density_diffrn 1.166
_exptl_crystal_density_method 'not measured'
_exptl_crystal_description polyhedral
_exptl_crystal_F_000 3496
_exptl_crystal_size_max 0.09
_exptl_crystal_size_mid 0.07
_exptl_crystal_size_min 0.04
_platon_squeeze_details
;
;
_refine_diff_density_max 0.792
_refine_diff_density_min -0.957
_refine_diff_density_rms 0.105
_refine_ls_extinction_method none
_refine_ls_goodness_of_fit_ref 0.927
_refine_ls_hydrogen_treatment mixed
_refine_ls_matrix_type full
_refine_ls_number_parameters 487
_refine_ls_number_reflns 8709
_refine_ls_number_restraints 21
_refine_ls_restrained_S_all 0.937
_refine_ls_R_factor_all 0.1292
_refine_ls_R_factor_gt 0.0889
_refine_ls_shift/su_max 0.000
_refine_ls_shift/su_mean 0.000
_refine_ls_structure_factor_coef Fsqd
_refine_ls_weighting_details 'calc w=1/[\s^2^(Fo^2^)+(0.1123P)^2^+0.0000P] where P=(Fo^2^+2Fc^2^)/3'
_refine_ls_weighting_scheme calc
_refine_ls_wR_factor_gt 0.2197
_refine_ls_wR_factor_ref 0.2564
_reflns_number_gt 3917
_reflns_number_total 8709
_reflns_threshold_expression >2sigma(I)
_cod_data_source_file ic7b00191_si_009.cif
_cod_data_source_block shelxl
_cod_original_cell_volume 9835.0(12)
_cod_original_sg_symbol_H-M 'I 2/m'
_cod_database_code 4345882

loop_
_symmetry_equiv_pos_as_xyz
'x, y, z'
'-x, y, -z'
'x+1/2, y+1/2, z+1/2'
'-x+1/2, y+1/2, -z+1/2'
'-x, -y, -z'
'x, -y, z'
'-x+1/2, -y+1/2, -z+1/2'
'x+1/2, -y+1/2, z+1/2'

loop_
_atom_site_label
_atom_site_type_symbol
_atom_site_fract_x
_atom_site_fract_y
_atom_site_fract_z
_atom_site_U_iso_or_equiv
_atom_site_adp_type
_atom_site_occupancy
_atom_site_symmetry_multiplicity
_atom_site_calc_flag
_atom_site_refinement_flags
Mn1 Mn 0.62362(7) 0.27980(4) 0.39533(4) 0.0620(4) Uani 1 1 d .
Mn2 Mn 0.74180(7) 0.26887(3) 0.29690(3) 0.0520(3) Uani 1 1 d .
Mn3 Mn 0.59652(7) 0.32461(3) 0.19309(3) 0.0541(3) Uani 1 1 d .
O1 O 0.6402(3) 0.30678(15) 0.32032(14) 0.0567(11) Uani 1 1 d .
O2 O 0.7575(3) 0.24739(14) 0.36451(14) 0.0519(10) Uani 1 1 d .
O3 O 0.8243(3) 0.17630(16) 0.36129(15) 0.0605(12) Uani 1 1 d .
O4 O 0.5159(3) 0.32646(14) 0.24679(14) 0.0560(11) Uani 1 1 d .
O5 O 0.8090(3) 0.22098(14) 0.27135(13) 0.0543(11) Uani 1 1 d .
O6 O 0.5101(5) 0.2292(3) 0.3490(4) 0.143(3) Uani 1 1 d D
O7 O 0.4540(7) 0.2419(3) 0.4099(4) 0.155(3) Uani 1 1 d DU
O8 O 0.3614(8) 0.1965(4) 0.3580(4) 0.188(4) Uani 1 1 d DU
O9 O 0.6173(4) 0.31401(19) 0.47711(17) 0.0765(14) Uani 1 1 d .
O10 O 0.7433(4) 0.33316(18) 0.43439(17) 0.0743(14) Uani 1 1 d .
O11 O 0.7389(4) 0.36428(19) 0.50741(19) 0.0828(15) Uani 1 1 d .
N1 N 0.4955(4) 0.27747(17) 0.13858(17) 0.0504(12) Uani 1 1 d .
N2 N 0.6848(4) 0.37771(17) 0.24227(18) 0.0532(13) Uani 1 1 d .
N3 N 0.8868(4) 0.3133(2) 0.3050(2) 0.0627(15) Uani 1 1 d .
N4 N 0.4907(4) 0.33270(19) 0.3704(2) 0.0592(14) Uani 1 1 d .
N5 N 0.4895(4) 0.37396(19) 0.1555(2) 0.0610(14) Uani 1 1 d .
N6 N 0.7115(4) 0.2277(2) 0.45182(19) 0.0639(15) Uani 1 1 d .
N7 N 0.4459(9) 0.2202(4) 0.3717(4) 0.149(4) Uani 1 1 d DU
N8 N 0.7006(5) 0.3382(3) 0.4744(2) 0.0784(18) Uani 1 1 d .
C1 C 0.4176(5) 0.3448(3) 0.3994(3) 0.074(2) Uani 1 1 d .
H1 H 0.4180 0.3301 0.4299 0.089 Uiso 1 1 calc R
C2 C 0.3412(5) 0.3787(3) 0.3849(3) 0.081(2) Uani 1 1 d .
H2 H 0.2927 0.3870 0.4059 0.097 Uiso 1 1 calc R
C3 C 0.3389(5) 0.4002(3) 0.3376(3) 0.076(2) Uani 1 1 d .
H3 H 0.2877 0.4223 0.3266 0.092 Uiso 1 1 calc R
C4 C 0.4138(5) 0.3877(3) 0.3084(2) 0.070(2) Uani 1 1 d .
H4 H 0.4130 0.4009 0.2770 0.084 Uiso 1 1 calc R
C5 C 0.4909(5) 0.3550(2) 0.3263(3) 0.0610(17) Uani 1 1 d .
C6 C 0.5753(4) 0.3400(2) 0.2941(2) 0.0547(16) Uani 1 1 d .
C7 C 0.6520(4) 0.3794(2) 0.2877(2) 0.0493(15) Uani 1 1 d .
C8 C 0.6905(5) 0.4084(3) 0.3262(3) 0.0672(19) Uani 1 1 d .
H8 H 0.6660 0.4074 0.3570 0.081 Uiso 1 1 calc R
C9 C 0.7668(6) 0.4389(3) 0.3174(3) 0.076(2) Uani 1 1 d .
H9 H 0.7951 0.4592 0.3425 0.092 Uiso 1 1 calc R
C10 C 0.8022(6) 0.4396(3) 0.2708(3) 0.084(2) Uani 1 1 d .
H10 H 0.8535 0.4602 0.2644 0.101 Uiso 1 1 calc R
C11 C 0.7598(5) 0.4093(3) 0.2355(3) 0.071(2) Uani 1 1 d .
H11 H 0.7831 0.4100 0.2045 0.085 Uiso 1 1 calc R
C12 C 0.8286(5) 0.2155(2) 0.3882(2) 0.0537(15) Uani 1 1 d .
C13 C 0.7955(5) 0.2057(3) 0.4401(2) 0.0604(17) Uani 1 1 d .
C14 C 0.8504(5) 0.1728(2) 0.4725(3) 0.0661(18) Uani 1 1 d .
H14 H 0.9082 0.1570 0.4633 0.079 Uiso 1 1 calc R
C15 C 0.8184(6) 0.1643(3) 0.5169(3) 0.076(2) Uani 1 1 d .
H15 H 0.8558 0.1435 0.5392 0.091 Uiso 1 1 calc R
C16 C 0.7290(5) 0.1870(3) 0.5294(3) 0.072(2) Uani 1 1 d .
H16 H 0.7051 0.1820 0.5598 0.087 Uiso 1 1 calc R
C17 C 0.6799(5) 0.2159(3) 0.4956(3) 0.0664(19) Uani 1 1 d .
H17 H 0.6170 0.2296 0.5027 0.080 Uiso 1 1 calc R
C18 C 0.9123(5) 0.3434(3) 0.3434(3) 0.070(2) Uani 1 1 d .
H18 H 0.8721 0.3434 0.3694 0.084 Uiso 1 1 calc R
C19 C 0.9940(7) 0.3732(3) 0.3447(4) 0.109(3) Uani 1 1 d .
H19 H 1.0110 0.3935 0.3711 0.131 Uiso 1 1 calc R
C20 C 1.0542(6) 0.3723(4) 0.3030(5) 0.111(4) Uani 1 1 d .
H20 H 1.1107 0.3925 0.3026 0.134 Uiso 1 1 calc R
C21 C 1.0303(6) 0.3438(4) 0.2664(4) 0.094(3) Uani 1 1 d .
H21 H 1.0680 0.3441 0.2395 0.113 Uiso 1 1 calc R
C22 C 0.9478(5) 0.3129(3) 0.2678(3) 0.085(2) Uani 1 1 d .
H22 H 0.9341 0.2914 0.2426 0.102 Uiso 1 1 calc R
C23 C 0.5201(7) 0.4023(3) 0.1250(3) 0.092(2) Uani 1 1 d .
H23 H 0.5920 0.4014 0.1192 0.110 Uiso 1 1 calc R
C24 C 0.4465(11) 0.4348(4) 0.1002(4) 0.132(4) Uani 1 1 d .
H24 H 0.4726 0.4564 0.0808 0.158 Uiso 1 1 calc R
C25 C 0.3430(10) 0.4348(3) 0.1040(4) 0.113(4) Uani 1 1 d .
H25 H 0.2932 0.4543 0.0851 0.136 Uiso 1 1 calc R
C26 C 0.3114(8) 0.4074(4) 0.1347(4) 0.113(3) Uani 1 1 d .
H26 H 0.2390 0.4083 0.1399 0.136 Uiso 1 1 calc R
C27 C 0.3839(7) 0.3764(3) 0.1600(3) 0.085(2) Uani 1 1 d .
H27 H 0.3578 0.3564 0.1812 0.101 Uiso 1 1 calc R
C28 C 0.5545(4) 0.2642(2) 0.1041(2) 0.0517(15) Uani 1 1 d .
C29 C 0.5148(5) 0.2343(2) 0.0659(2) 0.0564(17) Uani 1 1 d .
H29 H 0.5552 0.2276 0.0409 0.068 Uiso 1 1 calc R
C30 C 0.4126(5) 0.2145(3) 0.0658(3) 0.0687(19) Uani 1 1 d .
H30 H 0.3863 0.1926 0.0423 0.082 Uiso 1 1 calc R
C31 C 0.3519(5) 0.2277(2) 0.1008(2) 0.0627(18) Uani 1 1 d .
H31 H 0.2815 0.2163 0.0997 0.075 Uiso 1 1 calc R
C32 C 0.3939(5) 0.2574(2) 0.1368(2) 0.0573(16) Uani 1 1 d .
H32 H 0.3530 0.2647 0.1614 0.069 Uiso 1 1 calc R

loop_
_atom_site_aniso_label
_atom_site_aniso_U_11
_atom_site_aniso_U_22
_atom_site_aniso_U_33
_atom_site_aniso_U_23
_atom_site_aniso_U_13
_atom_site_aniso_U_12
Mn1 0.0540(5) 0.0831(8) 0.0484(6) 0.0087(5) 0.0085(4) 0.0030(5)
Mn2 0.0493(5) 0.0679(8) 0.0345(6) 0.0027(4) -0.0024(4) 0.0027(5)
Mn3 0.0547(5) 0.0604(7) 0.0413(6) 0.0001(5) -0.0055(4) 0.0007(5)
O1 0.050(2) 0.070(3) 0.045(2) 0.001(2) -0.0024(17) 0.001(2)
O2 0.052(2) 0.060(3) 0.039(2) 0.012(2) -0.0023(16) 0.001(2)
O3 0.055(2) 0.074(3) 0.046(2) 0.007(2) -0.0067(18) -0.002(2)
O4 0.059(2) 0.057(3) 0.044(2) 0.000(2) -0.0097(17) 0.003(2)
O5 0.059(2) 0.064(3) 0.034(2) 0.003(2) -0.0060(17) 0.007(2)
O6 0.064(3) 0.117(6) 0.237(9) 0.035(6) 0.003(4) -0.009(4)
O7 0.140(5) 0.138(6) 0.171(6) -0.026(5) -0.006(5) -0.014(5)
O8 0.148(6) 0.226(8) 0.190(7) -0.028(6) 0.031(5) -0.059(6)
O9 0.063(3) 0.108(4) 0.057(3) 0.007(3) 0.008(2) 0.001(3)
O10 0.066(3) 0.098(4) 0.057(3) 0.005(3) 0.006(2) 0.003(3)
O11 0.083(3) 0.086(4) 0.072(3) -0.014(3) -0.001(3) 0.007(3)
N1 0.047(2) 0.061(3) 0.038(3) 0.010(2) -0.008(2) -0.004(2)
N2 0.049(2) 0.052(3) 0.055(3) 0.015(3) -0.001(2) 0.007(2)
N3 0.049(3) 0.076(4) 0.060(3) 0.011(3) 0.001(2) 0.003(3)
N4 0.051(3) 0.063(4) 0.060(3) -0.003(3) 0.001(2) -0.008(3)
N5 0.074(3) 0.047(4) 0.053(3) -0.003(3) -0.010(3) 0.013(3)
N6 0.059(3) 0.088(5) 0.043(3) 0.002(3) 0.005(2) -0.002(3)
N7 0.152(7) 0.169(8) 0.131(7) -0.023(6) 0.040(6) 0.008(7)
N8 0.065(3) 0.103(6) 0.064(4) -0.006(4) 0.003(3) 0.006(4)
C1 0.049(3) 0.096(6) 0.079(5) 0.003(4) 0.018(3) -0.007(4)
C2 0.056(4) 0.072(5) 0.115(6) 0.002(5) 0.016(4) 0.002(4)
C3 0.059(4) 0.081(6) 0.087(5) 0.011(5) 0.008(4) 0.005(4)
C4 0.059(3) 0.097(6) 0.055(4) -0.001(4) 0.009(3) 0.003(4)
C5 0.049(3) 0.071(5) 0.061(4) -0.008(4) 0.006(3) 0.000(3)
C6 0.044(3) 0.063(4) 0.050(4) -0.006(3) -0.008(2) -0.001(3)
C7 0.042(3) 0.057(4) 0.044(3) 0.010(3) -0.003(2) -0.005(3)
C8 0.054(3) 0.078(5) 0.066(4) -0.011(4) 0.002(3) -0.005(4)
C9 0.077(4) 0.071(5) 0.072(5) -0.021(4) -0.005(4) -0.004(4)
C10 0.075(4) 0.076(6) 0.096(6) -0.001(5) 0.000(4) -0.018(5)
C11 0.065(4) 0.089(6) 0.055(4) 0.005(4) 0.006(3) -0.010(4)
C12 0.057(3) 0.060(4) 0.041(3) 0.003(3) 0.001(3) -0.001(3)
C13 0.058(3) 0.072(5) 0.047(4) -0.002(3) 0.001(3) -0.010(4)
C14 0.070(4) 0.068(5) 0.057(4) 0.011(4) 0.006(3) 0.002(4)
C15 0.088(5) 0.088(6) 0.045(4) 0.007(4) -0.007(3) -0.009(4)
C16 0.066(4) 0.093(6) 0.057(4) 0.007(4) 0.012(3) -0.024(4)
C17 0.062(4) 0.078(5) 0.056(4) 0.010(4) 0.005(3) -0.012(4)
C18 0.066(4) 0.068(5) 0.065(4) 0.017(4) -0.014(3) -0.023(4)
C19 0.098(6) 0.099(8) 0.109(7) -0.013(6) -0.033(5) -0.023(6)
C20 0.059(4) 0.126(9) 0.139(9) 0.055(8) -0.008(5) -0.020(5)
C21 0.059(4) 0.124(9) 0.097(7) 0.029(6) 0.008(4) -0.008(5)
C22 0.059(4) 0.129(8) 0.067(5) 0.000(5) 0.009(3) 0.001(5)
C23 0.096(5) 0.071(6) 0.090(6) 0.008(5) -0.027(4) 0.007(5)
C24 0.158(10) 0.083(8) 0.127(8) 0.021(7) -0.042(7) -0.023(8)
C25 0.120(8) 0.062(6) 0.131(9) 0.013(6) -0.044(7) -0.002(6)
C26 0.090(6) 0.121(9) 0.111(8) -0.024(7) -0.024(5) 0.043(7)
C27 0.099(5) 0.080(6) 0.063(5) -0.010(4) -0.014(4) 0.030(5)
C28 0.048(3) 0.069(4) 0.039(3) 0.009(3) 0.008(3) 0.002(3)
C29 0.054(3) 0.078(5) 0.032(3) -0.008(3) -0.006(3) -0.006(3)
C30 0.063(4) 0.083(6) 0.055(4) -0.011(4) -0.002(3) -0.012(4)
C31 0.047(3) 0.077(5) 0.058(4) -0.003(4) -0.003(3) -0.014(3)
C32 0.060(3) 0.066(4) 0.044(4) 0.008(3) 0.007(3) 0.000(3)

loop_
_atom_type_symbol
_atom_type_description
_atom_type_scat_dispersion_real
_atom_type_scat_dispersion_imag
_atom_type_scat_source
C C 0.0033 0.0016 'International Tables Vol C Tables 4.2.6.8 and 6.1.1.4'
H H 0.0000 0.0000 'International Tables Vol C Tables 4.2.6.8 and 6.1.1.4'
N N 0.0061 0.0033 'International Tables Vol C Tables 4.2.6.8 and 6.1.1.4'
O O 0.0106 0.0060 'International Tables Vol C Tables 4.2.6.8 and 6.1.1.4'
Mn Mn 0.3368 0.7283 'International Tables Vol C Tables 4.2.6.8 and 6.1.1.4'

loop_
_geom_angle_atom_site_label_1
_geom_angle_atom_site_label_2
_geom_angle_atom_site_label_3
_geom_angle
_geom_angle_site_symmetry_1
_geom_angle_site_symmetry_3
O2 Mn1 O1 67.74(14) . .
O2 Mn1 N4 138.06(17) . .
O1 Mn1 N4 70.36(17) . .
O2 Mn1 O10 91.33(16) . .
O1 Mn1 O10 89.35(16) . .
N4 Mn1 O10 89.94(18) . .
O2 Mn1 N6 69.47(16) . .
O1 Mn1 N6 137.18(17) . .
N4 Mn1 N6 152.46(19) . .
O10 Mn1 N6 90.30(19) . .
O2 Mn1 O6 85.5(2) . .
O1 Mn1 O6 84.9(2) . .
N4 Mn1 O6 89.1(2) . .
O10 Mn1 O6 174.1(3) . .
N6 Mn1 O6 93.2(2) . .
O2 Mn1 O9 132.76(15) . .
O1 Mn1 O9 132.92(18) . .
N4 Mn1 O9 79.55(17) . .
O10 Mn1 O9 54.59(16) . .
N6 Mn1 O9 78.22(18) . .
O6 Mn1 O9 130.8(3) . .
O2 Mn1 O7 124.3(2) . .
O1 Mn1 O7 122.8(2) . .
N4 Mn1 O7 78.1(2) . .
O10 Mn1 O7 137.8(2) . .
N6 Mn1 O7 83.3(3) . .
O6 Mn1 O7 47.5(3) . .
O9 Mn1 O7 83.3(2) . .
O5 Mn2 O5 81.81(18) 7_655 .
O5 Mn2 O1 96.07(17) 7_655 .
O5 Mn2 O1 164.27(18) . .
O5 Mn2 O2 163.14(18) 7_655 .
O5 Mn2 O2 96.34(17) . .
O1 Mn2 O2 81.15(17) . .
O5 Mn2 N3 96.29(19) 7_655 .
O5 Mn2 N3 95.9(2) . .
O1 Mn2 N3 99.8(2) . .
O2 Mn2 N3 100.57(18) . .
O5 Mn2 Mn2 41.27(13) 7_655 7_655
O5 Mn2 Mn2 40.54(11) . 7_655
O1 Mn2 Mn2 135.31(13) . 7_655
O2 Mn2 Mn2 134.59(15) . 7_655
N3 Mn2 Mn2 98.10(15) . 7_655
O4 Mn3 O3 178.9(2) . 7_655
O4 Mn3 O5 90.12(16) . 7_655
O3 Mn3 O5 90.96(17) 7_655 7_655
O4 Mn3 N5 88.2(2) . .
O3 Mn3 N5 90.7(2) 7_655 .
O5 Mn3 N5 178.3(2) 7_655 .
O4 Mn3 N2 78.40(17) . .
O3 Mn3 N2 101.41(19) 7_655 .
O5 Mn3 N2 92.70(17) 7_655 .
N5 Mn3 N2 87.58(19) . .
O4 Mn3 N1 101.85(17) . .
O3 Mn3 N1 78.21(18) 7_655 .
O5 Mn3 N1 94.01(18) 7_655 .
N5 Mn3 N1 85.72(19) . .
N2 Mn3 N1 173.28(18) . .
C6 O1 Mn2 128.8(3) . .
C6 O1 Mn1 125.5(3) . .
Mn2 O1 Mn1 104.9(2) . .
C12 O2 Mn2 128.3(4) . .
C12 O2 Mn1 126.6(3) . .
Mn2 O2 Mn1 104.82(18) . .
C12 O3 Mn3 115.8(4) . 7_655
C6 O4 Mn3 115.8(3) . .
Mn2 O5 Mn2 98.19(18) 7_655 .
Mn2 O5 Mn3 131.7(2) 7_655 7_655
Mn2 O5 Mn3 130.08(19) . 7_655
N7 O6 Mn1 107.1(9) . .
N7 O7 Mn1 93.2(7) . .
N8 O9 Mn1 91.7(4) . .
N8 O10 Mn1 97.6(4) . .
C28 N1 C32 116.7(5) . .
C28 N1 Mn3 109.5(4) . .
C32 N1 Mn3 133.5(4) . .
C7 N2 C11 114.7(5) . .
C7 N2 Mn3 111.2(4) . .
C11 N2 Mn3 134.1(4) . .
C22 N3 C18 118.6(6) . .
C22 N3 Mn2 118.1(5) . .
C18 N3 Mn2 123.1(4) . .
C1 N4 C5 118.4(6) . .
C1 N4 Mn1 122.8(5) . .
C5 N4 Mn1 118.6(4) . .
C23 N5 C27 115.4(7) . .
C23 N5 Mn3 122.7(5) . .
C27 N5 Mn3 121.8(5) . .
C13 N6 C17 116.2(6) . .
C13 N6 Mn1 118.9(4) . .
C17 N6 Mn1 124.8(5) . .
O6 N7 O8 127.8(11) . .
O6 N7 O7 112.0(12) . .
O8 N7 O7 119.2(10) . .
O11 N8 O9 122.7(6) . .
O11 N8 O10 121.3(7) . .
O9 N8 O10 116.0(6) . .
N4 C1 C2 122.1(7) . .
C1 C2 C3 118.8(7) . .
C4 C3 C2 118.8(7) . .
C3 C4 C5 119.3(6) . .
N4 C5 C4 122.6(5) . .
N4 C5 C6 116.8(6) . .
C4 C5 C6 120.4(6) . .
O1 C6 O4 113.2(5) . .
O1 C6 C5 108.5(5) . .
O4 C6 C5 107.5(4) . .
O1 C6 C7 108.1(4) . .
O4 C6 C7 110.5(5) . .
C5 C6 C7 109.0(5) . .
N2 C7 C8 125.5(6) . .
N2 C7 C6 111.4(5) . .
C8 C7 C6 122.7(5) . .
C7 C8 C9 116.9(6) . .
C8 C9 C10 120.4(7) . .
C11 C10 C9 117.9(7) . .
C10 C11 N2 124.5(7) . .
O2 C12 O3 114.1(5) . .
O2 C12 C28 105.9(5) . 7_655
O3 C12 C28 110.7(5) . 7_655
O2 C12 C13 107.1(5) . .
O3 C12 C13 108.2(5) . .
C28 C12 C13 110.9(5) 7_655 .
N6 C13 C14 121.3(6) . .
N6 C13 C12 118.0(6) . .
C14 C13 C12 120.6(6) . .
C15 C14 C13 119.4(7) . .
C14 C15 C16 119.7(7) . .
C17 C16 C15 116.4(7) . .
C16 C17 N6 126.7(7) . .
C19 C18 N3 122.1(8) . .
C18 C19 C20 117.1(9) . .
C21 C20 C19 121.1(9) . .
C20 C21 C22 119.5(9) . .
N3 C22 C21 121.5(8) . .
N5 C23 C24 121.5(9) . .
C25 C24 C23 120.9(11) . .
C26 C25 C24 118.3(11) . .
C25 C26 C27 120.6(10) . .
N5 C27 C26 123.1(9) . .
N1 C28 C29 123.0(5) . .
N1 C28 C12 113.8(5) . 7_655
C29 C28 C12 123.2(5) . 7_655
C28 C29 C30 118.3(6) . .
C31 C30 C29 119.1(6) . .
C32 C31 C30 120.0(6) . .
C31 C32 N1 122.6(6) . .

loop_
_geom_bond_atom_site_label_1
_geom_bond_atom_site_label_2
_geom_bond_distance
_geom_bond_site_symmetry_2
Mn1 O2 2.213(4) .
Mn1 O1 2.214(4) .
Mn1 N4 2.300(5) .
Mn1 O10 2.303(5) .
Mn1 N6 2.309(6) .
Mn1 O6 2.279(8) .
Mn1 O9 2.437(5) .
Mn1 O7 2.484(9) .
Mn2 O5 1.840(4) 7_655
Mn2 O5 1.867(4) .
Mn2 O1 1.895(4) .
Mn2 O2 1.898(4) .
Mn2 N3 2.218(5) .
Mn2 Mn2 2.8019(17) 7_655
Mn3 O4 1.899(4) .
Mn3 O3 1.902(4) 7_655
Mn3 O5 1.937(4) 7_655
Mn3 N5 2.119(5) .
Mn3 N2 2.229(5) .
Mn3 N1 2.243(5) .
O1 C6 1.391(7) .
O2 C12 1.377(7) .
O3 C12 1.386(8) .
O3 Mn3 1.902(4) 7_655
O4 C6 1.398(6) .
O5 Mn2 1.840(4) 7_655
O5 Mn3 1.937(4) 7_655
O6 N7 1.120(8) .
O7 N7 1.205(8) .
O8 N7 1.261(8) .
O9 N8 1.276(7) .
O10 N8 1.290(7) .
O11 N8 1.212(7) .
N1 C28 1.341(7) .
N1 C32 1.387(7) .
N2 C7 1.353(7) .
N2 C11 1.369(8) .
N3 C22 1.358(8) .
N3 C18 1.365(9) .
N4 C1 1.347(8) .
N4 C5 1.362(8) .
N5 C23 1.291(10) .
N5 C27 1.332(9) .
N6 C13 1.319(8) .
N6 C17 1.353(8) .
C1 C2 1.401(10) .
C2 C3 1.418(10) .
C3 C4 1.372(8) .
C4 C5 1.395(9) .
C5 C6 1.543(8) .
C6 C7 1.555(8) .
C7 C8 1.370(9) .
C8 C9 1.373(9) .
C9 C10 1.398(9) .
C10 C11 1.348(10) .
C12 C28 1.547(8) 7_655
C12 C13 1.551(8) .
C13 C14 1.408(9) .
C14 C15 1.347(9) .
C15 C16 1.393(10) .
C16 C17 1.321(9) .
C18 C19 1.349(11) .
C19 C20 1.453(13) .
C20 C21 1.296(13) .
C21 C22 1.391(12) .
C23 C24 1.416(13) .
C24 C25 1.301(13) .
C25 C26 1.281(12) .
C26 C27 1.383(11) .
C28 C29 1.384(8) .
C28 C12 1.547(8) 7_655
C29 C30 1.396(8) .
C30 C31 1.366(9) .
C31 C32 1.349(9) .

loop_
_platon_squeeze_void_nr
_platon_squeeze_void_average_x
_platon_squeeze_void_average_y
_platon_squeeze_void_average_z
_platon_squeeze_void_volume
_platon_squeeze_void_count_electrons
_platon_squeeze_void_content
1 -0.008 0.000 -0.029 1796 141 ' '
2 -0.010 0.500 -0.024 1796 141 ' '
3 0.250 0.250 0.250 79 8 ' '
4 0.250 0.750 0.250 79 8 ' '
5 0.750 0.250 0.750 79 8 ' '
6 0.750 0.750 0.750 79 8 ' '
